data_7125355
loop_
_publ_author_name
'Barbas, Rafael'
'Prohens, Rafel'
'Bauz\'a, Antonio'
'Franconetti, Antonio'
'Frontera, Antonio'

_publ_section_title
;
 H-Bonded anion-anion complexes in fentanyl citrate polymorphs and
 solvates.
;
_journal_issue 1
_journal_name_full 'Chemical communications (Cambridge, England)'
_journal_page_first 115
_journal_page_last 118
_journal_paper_doi 10.1039/c8cc09028a
_journal_volume 55
_journal_year 2019
_chemical_formula_moiety 'C22 H29 N2 O, C6 H7 O7, C7 H8'
_chemical_formula_sum 'C35 H44 N2 O8'
_chemical_formula_weight 620.72
_chemical_name_systematic 'Fentanyl citrate toluene solvate'
_space_group_crystal_system monoclinic
_space_group_IT_number 14
_space_group_name_Hall '-P 2ybc'
_space_group_name_H-M_alt 'P 1 21/c 1'
_atom_sites_solution_hydrogens geom
_audit_creation_method SHELXL-2018/3
_audit_update_record
;
2018-11-08 deposited with the CCDC.
2018-11-27 downloaded from the CCDC.
;
_cell_angle_alpha 90
_cell_angle_beta 108.125(3)
_cell_angle_gamma 90
_cell_formula_units_Z 4
_cell_length_a 17.9040(12)
_cell_length_b 9.6858(6)
_cell_length_c 19.3593(13)
_cell_measurement_reflns_used 9907
_cell_measurement_temperature 100(2)
_cell_measurement_theta_max 27.93
_cell_measurement_theta_min 2.38
_cell_volume 3190.6(4)
_computing_cell_refinement 'Bruker SAINT'
_computing_data_collection 'Bruker APEX2'
_computing_data_reduction 'Bruker SAINT'
_computing_molecular_graphics 'Bruker SHELXTL'
_computing_publication_material 'Bruker SHELXTL'
_computing_structure_refinement 'SHELXL-2018/3 (Sheldrick, 2018)'
_computing_structure_solution 'SHELXT 2014/5 (Sheldrick, 2014)'
_diffrn_ambient_temperature 100(2)
_diffrn_measured_fraction_theta_full 0.993
_diffrn_measured_fraction_theta_max 0.991
_diffrn_measurement_device_type 'D8 Venture'
_diffrn_measurement_method '\f and \w scans'
_diffrn_radiation_type MoK\a
_diffrn_radiation_wavelength 0.71073
_diffrn_reflns_av_R_equivalents 0.0619
_diffrn_reflns_av_unetI/netI 0.0350
_diffrn_reflns_Laue_measured_fraction_full 0.993
_diffrn_reflns_Laue_measured_fraction_max 0.991
_diffrn_reflns_limit_h_max 23
_diffrn_reflns_limit_h_min -23
_diffrn_reflns_limit_k_max 12
_diffrn_reflns_limit_k_min -12
_diffrn_reflns_limit_l_max 25
_diffrn_reflns_limit_l_min -25
_diffrn_reflns_number 61126
_diffrn_reflns_point_group_measured_fraction_full 0.993
_diffrn_reflns_point_group_measured_fraction_max 0.991
_diffrn_reflns_theta_full 25.242
_diffrn_reflns_theta_max 28.008
_diffrn_reflns_theta_min 2.376
_diffrn_source microfocus
_exptl_absorpt_coefficient_mu 0.091
_exptl_absorpt_correction_T_max 0.7456
_exptl_absorpt_correction_T_min 0.6480
_exptl_absorpt_correction_type multi-scan
_exptl_absorpt_process_details sadabs
_exptl_crystal_colour colourless
_exptl_crystal_density_diffrn 1.292
_exptl_crystal_description needle
_exptl_crystal_F_000 1328
_exptl_crystal_size_max 0.320
_exptl_crystal_size_mid 0.287
_exptl_crystal_size_min 0.052
_refine_diff_density_max 0.509
_refine_diff_density_min -0.310
_refine_diff_density_rms 0.068
_refine_ls_extinction_method none
_refine_ls_goodness_of_fit_ref 1.053
_refine_ls_hydrogen_treatment mixed
_refine_ls_matrix_type full
_refine_ls_number_parameters 414
_refine_ls_number_reflns 7638
_refine_ls_number_restraints 0
_refine_ls_restrained_S_all 1.053
_refine_ls_R_factor_all 0.0648
_refine_ls_R_factor_gt 0.0490
_refine_ls_shift/su_max 0.000
_refine_ls_shift/su_mean 0.000
_refine_ls_structure_factor_coef Fsqd
_refine_ls_weighting_details 'w=1/[\s^2^(Fo^2^)+(0.0768P)^2^+2.4348P] where P=(Fo^2^+2Fc^2^)/3'
_refine_ls_weighting_scheme calc
_refine_ls_wR_factor_gt 0.1363
_refine_ls_wR_factor_ref 0.1511
_reflns_Friedel_coverage 0.000
_reflns_number_gt 6103
_reflns_number_total 7638
_reflns_threshold_expression 'I > 2\s(I)'
_cod_data_source_file c8cc09028a2.cif
_cod_data_source_block mo_023VB214_0m_a
_cod_original_sg_symbol_H-M 'P 21/c'
_cod_database_code 7125355
_shelx_shelxl_version_number 2018/3
_shelx_space_group_comment
;
The symmetry employed for this shelxl refinement is uniquely defined
by the following loop, which should always be used as a source of
symmetry information in preference to the above space-group names.
They are only intended as comments.
;

loop_
_space_group_symop_operation_xyz
'x, y, z'
'-x, y+1/2, -z+1/2'
'-x, -y, -z'
'x, -y-1/2, z-1/2'

loop_
_atom_site_label
_atom_site_type_symbol
_atom_site_fract_x
_atom_site_fract_y
_atom_site_fract_z
_atom_site_U_iso_or_equiv
_atom_site_adp_type
_atom_site_occupancy
_atom_site_site_symmetry_order
_atom_site_calc_flag
_atom_site_refinement_flags_posn
_atom_site_refinement_flags_adp
O1 O 0.18746(8) 0.73218(15) 0.23128(7) 0.0253(3) Uani 1 1 d . .
N1 N 0.46956(8) 0.78890(13) 0.45003(7) 0.0107(3) Uani 1 1 d . .
H1 H 0.461244 0.798984 0.498518 0.013 Uiso 1 1 calc R U
N2 N 0.21876(8) 0.76319(14) 0.35313(7) 0.0130(3) Uani 1 1 d . .
C1 C 0.85284(10) 0.73271(17) 0.57307(10) 0.0189(3) Uani 1 1 d . .
H1A H 0.908336 0.741003 0.585589 0.023 Uiso 1 1 calc R U
C2 C 0.81713(10) 0.73120(18) 0.62731(9) 0.0196(3) Uani 1 1 d . .
H2 H 0.848107 0.738011 0.676912 0.023 Uiso 1 1 calc R U
C3 C 0.73565(10) 0.71965(17) 0.60867(9) 0.0176(3) Uani 1 1 d . .
H3 H 0.711293 0.719117 0.645815 0.021 Uiso 1 1 calc R U
C4 C 0.68956(9) 0.70890(16) 0.53625(9) 0.0139(3) Uani 1 1 d . .
C5 C 0.72647(10) 0.71004(17) 0.48236(9) 0.0171(3) Uani 1 1 d . .
H5 H 0.695787 0.702488 0.432713 0.021 Uiso 1 1 calc R U
C6 C 0.80775(10) 0.72215(17) 0.50082(10) 0.0181(3) Uani 1 1 d . .
H6 H 0.832311 0.723168 0.463826 0.022 Uiso 1 1 calc R U
C7 C 0.60166(9) 0.68989(18) 0.51679(9) 0.0167(3) Uani 1 1 d . .
H7A H 0.586015 0.698437 0.561356 0.020 Uiso 1 1 calc R U
H7B H 0.587658 0.595756 0.497082 0.020 Uiso 1 1 calc R U
C8 C 0.55618(9) 0.79494(16) 0.46111(8) 0.0131(3) Uani 1 1 d . .
H8A H 0.575734 0.888753 0.477536 0.016 Uiso 1 1 calc R U
H8B H 0.565741 0.777440 0.414182 0.016 Uiso 1 1 calc R U
C9 C 0.42808(9) 0.90559(15) 0.40260(8) 0.0124(3) Uani 1 1 d . .
H9A H 0.435099 0.896945 0.354033 0.015 Uiso 1 1 calc R U
H9B H 0.451557 0.994364 0.424073 0.015 Uiso 1 1 calc R U
C10 C 0.34078(9) 0.90527(16) 0.39460(8) 0.0135(3) Uani 1 1 d . .
H10A H 0.314461 0.982089 0.362474 0.016 Uiso 1 1 calc R U
H10B H 0.333517 0.919399 0.442747 0.016 Uiso 1 1 calc R U
C11 C 0.30372(9) 0.76844(15) 0.36252(8) 0.0122(3) Uani 1 1 d . .
H11 H 0.310409 0.758704 0.313354 0.015 Uiso 1 1 calc R U
C12 C 0.34724(9) 0.64919(15) 0.40930(9) 0.0132(3) Uani 1 1 d . .
H12A H 0.339883 0.654229 0.457848 0.016 Uiso 1 1 calc R U
H12B H 0.324926 0.560565 0.386617 0.016 Uiso 1 1 calc R U
C13 C 0.43460(9) 0.65375(15) 0.41775(8) 0.0124(3) Uani 1 1 d . .
H13A H 0.461748 0.577136 0.449581 0.015 Uiso 1 1 calc R U
H13B H 0.442288 0.641473 0.369649 0.015 Uiso 1 1 calc R U
C14 C 0.19445(9) 0.77062(16) 0.41734(8) 0.0133(3) Uani 1 1 d . .
C15 C 0.18113(10) 0.89856(17) 0.44379(9) 0.0177(3) Uani 1 1 d . .
H15 H 0.186505 0.980616 0.418871 0.021 Uiso 1 1 calc R U
C16 C 0.15988(10) 0.90583(18) 0.50699(10) 0.0208(4) Uani 1 1 d . .
H16 H 0.150555 0.993181 0.525066 0.025 Uiso 1 1 calc R U
C17 C 0.15223(10) 0.78666(19) 0.54373(9) 0.0201(3) Uani 1 1 d . .
H17 H 0.138581 0.792253 0.587298 0.024 Uiso 1 1 calc R U
C18 C 0.16462(9) 0.65888(18) 0.51657(9) 0.0183(3) Uani 1 1 d . .
H18 H 0.158342 0.576840 0.541087 0.022 Uiso 1 1 calc R U
C19 C 0.18617(9) 0.65070(17) 0.45362(9) 0.0152(3) Uani 1 1 d . .
H19 H 0.195214 0.563262 0.435462 0.018 Uiso 1 1 calc R U
C20 C 0.16660(10) 0.74349(18) 0.28563(9) 0.0171(3) Uani 1 1 d . .
C21 C 0.07978(10) 0.7401(2) 0.27944(10) 0.0239(4) Uani 1 1 d . .
H21A H 0.074282 0.718346 0.327591 0.029 Uiso 1 1 calc R U
H21B H 0.056648 0.832470 0.264751 0.029 Uiso 1 1 calc R U
C22 C 0.03502(11) 0.6342(2) 0.22476(11) 0.0290(4) Uani 1 1 d . .
H22A H 0.039473 0.656328 0.176797 0.044 Uiso 1 1 calc R U
H22B H -0.020447 0.635373 0.222405 0.044 Uiso 1 1 calc R U
H22C H 0.057037 0.542271 0.239632 0.044 Uiso 1 1 calc R U
O2 O 0.43644(7) 0.77061(12) 0.75630(6) 0.0119(2) Uani 1 1 d . .
H2A H 0.4779(13) 0.727(2) 0.76263(19) 0.018 Uiso 1 1 calc R U
O3 O 0.43315(8) 0.47830(13) 0.64287(7) 0.0232(3) Uani 1 1 d . .
O4 O 0.38084(7) 0.46901(12) 0.73423(6) 0.0187(3) Uani 1 1 d . .
H4 H 0.4161(13) 0.402(3) 0.7506(8) 0.028 Uiso 1 1 calc R U
O5 O 0.52844(6) 0.78372(11) 0.67075(6) 0.0133(2) Uani 1 1 d . .
O6 O 0.42686(7) 0.82335(13) 0.57082(6) 0.0167(2) Uani 1 1 d . .
O7 O 0.44535(7) 1.08141(12) 0.69203(6) 0.0173(2) Uani 1 1 d . .
O8 O 0.37688(7) 1.07496(12) 0.77059(6) 0.0159(2) Uani 1 1 d . .
H8 H 0.4114(12) 1.143(2) 0.7927(9) 0.024 Uiso 1 1 calc R U
C23 C 0.34390(9) 0.65637(16) 0.65279(8) 0.0129(3) Uani 1 1 d . .
H23A H 0.299589 0.656868 0.673182 0.015 Uiso 1 1 calc R U
H23B H 0.321926 0.660916 0.599170 0.015 Uiso 1 1 calc R U
C24 C 0.39703(9) 0.78315(15) 0.68107(8) 0.0103(3) Uani 1 1 d . .
C25 C 0.34448(9) 0.91151(16) 0.67353(8) 0.0124(3) Uani 1 1 d . .
H25A H 0.320206 0.934453 0.621508 0.015 Uiso 1 1 calc R U
H25B H 0.301901 0.892795 0.694844 0.015 Uiso 1 1 calc R U
C26 C 0.39071(9) 0.52501(16) 0.67464(9) 0.0143(3) Uani 1 1 d . .
C27 C 0.45615(9) 0.79867(15) 0.63719(8) 0.0116(3) Uani 1 1 d . .
C28 C 0.39370(9) 1.03056(15) 0.71233(8) 0.0121(3) Uani 1 1 d . .
C29 C 0.17002(13) 0.1549(2) 0.67182(12) 0.0343(5) Uani 1 1 d . .
H29 H 0.200278 0.073277 0.686279 0.041 Uiso 1 1 calc R U
C30 C 0.20341(12) 0.2827(2) 0.69378(11) 0.0321(5) Uani 1 1 d . .
H30 H 0.257191 0.289165 0.722023 0.039 Uiso 1 1 calc R U
C31 C 0.15838(11) 0.4014(2) 0.67457(10) 0.0253(4) Uani 1 1 d . .
H31 H 0.181373 0.488804 0.690585 0.030 Uiso 1 1 calc R U
C32 C 0.07989(10) 0.39398(18) 0.63208(9) 0.0196(3) Uani 1 1 d . .
C33 C 0.04768(11) 0.26495(19) 0.60854(10) 0.0226(4) Uani 1 1 d . .
H33 H -0.005382 0.258114 0.578394 0.027 Uiso 1 1 calc R U
C34 C 0.09255(13) 0.1464(2) 0.62881(11) 0.0294(4) Uani 1 1 d . .
H34 H 0.069837 0.058717 0.613003 0.035 Uiso 1 1 calc R U
C35 C 0.03004(13) 0.5215(2) 0.61246(12) 0.0319(4) Uani 1 1 d . .
H35A H 0.006843 0.526890 0.559534 0.048 Uiso 1 1 calc R U
H35B H 0.062680 0.603251 0.630053 0.048 Uiso 1 1 calc R U
H35C H -0.011927 0.517616 0.635003 0.048 Uiso 1 1 calc R U

loop_
_atom_site_aniso_label
_atom_site_aniso_U_11
_atom_site_aniso_U_22
_atom_site_aniso_U_33
_atom_site_aniso_U_23
_atom_site_aniso_U_13
_atom_site_aniso_U_12
O1 0.0198(6) 0.0460(8) 0.0113(6) -0.0040(5) 0.0066(5) 0.0006(6)
N1 0.0145(6) 0.0091(6) 0.0098(6) 0.0002(5) 0.0058(5) -0.0009(5)
N2 0.0140(6) 0.0164(6) 0.0099(6) -0.0008(5) 0.0056(5) 0.0010(5)
C1 0.0151(8) 0.0162(8) 0.0264(9) 0.0012(6) 0.0075(7) 0.0004(6)
C2 0.0202(8) 0.0196(8) 0.0167(8) 0.0010(6) 0.0023(6) -0.0008(6)
C3 0.0211(8) 0.0182(8) 0.0151(8) 0.0002(6) 0.0078(6) 0.0004(6)
C4 0.0151(7) 0.0130(7) 0.0145(7) 0.0022(6) 0.0059(6) 0.0013(6)
C5 0.0195(8) 0.0181(8) 0.0143(7) -0.0001(6) 0.0061(6) -0.0010(6)
C6 0.0214(8) 0.0163(8) 0.0212(8) 0.0007(6) 0.0134(7) 0.0006(6)
C7 0.0149(7) 0.0213(8) 0.0148(7) 0.0050(6) 0.0058(6) 0.0000(6)
C8 0.0149(7) 0.0122(7) 0.0135(7) 0.0008(5) 0.0062(6) -0.0010(5)
C9 0.0176(7) 0.0092(7) 0.0121(7) 0.0023(5) 0.0074(6) 0.0011(5)
C10 0.0170(7) 0.0104(7) 0.0147(7) 0.0008(5) 0.0074(6) 0.0009(6)
C11 0.0139(7) 0.0121(7) 0.0115(7) 0.0001(5) 0.0055(6) 0.0008(5)
C12 0.0145(7) 0.0104(7) 0.0152(7) 0.0005(5) 0.0054(6) -0.0001(5)
C13 0.0173(7) 0.0074(6) 0.0135(7) -0.0011(5) 0.0061(6) -0.0004(5)
C14 0.0130(7) 0.0172(7) 0.0112(7) -0.0007(6) 0.0058(6) 0.0003(6)
C15 0.0215(8) 0.0143(8) 0.0203(8) -0.0004(6) 0.0110(7) 0.0003(6)
C16 0.0241(9) 0.0202(8) 0.0225(9) -0.0068(7) 0.0137(7) -0.0021(7)
C17 0.0173(8) 0.0308(9) 0.0142(8) -0.0025(7) 0.0081(6) -0.0025(7)
C18 0.0151(7) 0.0243(9) 0.0162(8) 0.0049(6) 0.0059(6) -0.0004(6)
C19 0.0151(7) 0.0143(7) 0.0161(7) 0.0005(6) 0.0049(6) 0.0006(6)
C20 0.0155(8) 0.0228(8) 0.0133(7) -0.0006(6) 0.0046(6) 0.0025(6)
C21 0.0158(8) 0.0420(11) 0.0138(8) -0.0038(7) 0.0044(6) 0.0029(7)
C22 0.0197(9) 0.0363(11) 0.0306(10) -0.0041(8) 0.0070(8) -0.0031(8)
O2 0.0140(5) 0.0150(5) 0.0071(5) 0.0005(4) 0.0038(4) 0.0020(4)
O3 0.0264(7) 0.0216(6) 0.0237(6) -0.0048(5) 0.0107(5) 0.0067(5)
O4 0.0213(6) 0.0143(6) 0.0203(6) 0.0039(5) 0.0061(5) 0.0015(5)
O5 0.0145(5) 0.0124(5) 0.0147(5) 0.0004(4) 0.0069(4) -0.0002(4)
O6 0.0203(6) 0.0225(6) 0.0093(5) -0.0002(4) 0.0074(4) 0.0001(5)
O7 0.0221(6) 0.0179(6) 0.0148(6) -0.0009(4) 0.0098(5) -0.0052(5)
O8 0.0195(6) 0.0156(5) 0.0154(5) -0.0048(4) 0.0096(5) -0.0029(4)
C23 0.0132(7) 0.0126(7) 0.0127(7) -0.0013(5) 0.0038(6) -0.0007(5)
C24 0.0121(7) 0.0112(7) 0.0078(7) 0.0005(5) 0.0033(5) 0.0002(5)
C25 0.0135(7) 0.0122(7) 0.0123(7) -0.0002(5) 0.0054(6) 0.0003(5)
C26 0.0143(7) 0.0118(7) 0.0155(7) -0.0043(6) 0.0028(6) -0.0029(6)
C27 0.0166(7) 0.0088(6) 0.0109(7) -0.0015(5) 0.0067(6) -0.0013(5)
C28 0.0150(7) 0.0107(7) 0.0108(7) 0.0020(5) 0.0042(6) 0.0028(5)
C29 0.0427(12) 0.0372(12) 0.0333(11) 0.0171(9) 0.0269(9) 0.0211(9)
C30 0.0244(10) 0.0536(14) 0.0200(9) 0.0091(9) 0.0093(8) 0.0063(9)
C31 0.0275(9) 0.0330(10) 0.0182(8) -0.0021(7) 0.0110(7) -0.0063(8)
C32 0.0243(8) 0.0210(8) 0.0181(8) 0.0014(6) 0.0133(7) 0.0017(7)
C33 0.0221(9) 0.0277(9) 0.0220(9) -0.0024(7) 0.0129(7) -0.0025(7)
C34 0.0437(12) 0.0209(9) 0.0355(11) -0.0019(8) 0.0295(9) -0.0004(8)
C35 0.0405(11) 0.0259(10) 0.0352(11) 0.0048(8) 0.0202(9) 0.0095(8)

loop_
_atom_type_symbol
_atom_type_description
_atom_type_scat_dispersion_real
_atom_type_scat_dispersion_imag
_atom_type_scat_source
C C 0.0033 0.0016 'International Tables Vol C Tables 4.2.6.8 and 6.1.1.4'
H H 0.0000 0.0000 'International Tables Vol C Tables 4.2.6.8 and 6.1.1.4'
N N 0.0061 0.0033 'International Tables Vol C Tables 4.2.6.8 and 6.1.1.4'
O O 0.0106 0.0060 'International Tables Vol C Tables 4.2.6.8 and 6.1.1.4'

loop_
_geom_angle_atom_site_label_1
_geom_angle_atom_site_label_2
_geom_angle_atom_site_label_3
_geom_angle
C8 N1 C9 110.58(11)
C8 N1 C13 111.87(11)
C9 N1 C13 109.86(12)
C8 N1 H1 108.1
C9 N1 H1 108.1
C13 N1 H1 108.1
C20 N2 C14 122.25(13)
C20 N2 C11 119.70(13)
C14 N2 C11 117.93(12)
C6 C1 C2 120.14(16)
C6 C1 H1A 119.9
C2 C1 H1A 119.9
C1 C2 C3 119.72(16)
C1 C2 H2 120.1
C3 C2 H2 120.1
C4 C3 C2 120.77(15)
C4 C3 H3 119.6
C2 C3 H3 119.6
C3 C4 C5 118.77(15)
C3 C4 C7 120.36(14)
C5 C4 C7 120.82(14)
C6 C5 C4 120.57(15)
C6 C5 H5 119.7
C4 C5 H5 119.7
C1 C6 C5 120.03(15)
C1 C6 H6 120.0
C5 C6 H6 120.0
C4 C7 C8 112.43(13)
C4 C7 H7A 109.1
C8 C7 H7A 109.1
C4 C7 H7B 109.1
C8 C7 H7B 109.1
H7A C7 H7B 107.9
N1 C8 C7 112.16(12)
N1 C8 H8A 109.2
C7 C8 H8A 109.2
N1 C8 H8B 109.2
C7 C8 H8B 109.2
H8A C8 H8B 107.9
N1 C9 C10 110.98(12)
N1 C9 H9A 109.4
C10 C9 H9A 109.4
N1 C9 H9B 109.4
C10 C9 H9B 109.4
H9A C9 H9B 108.0
C9 C10 C11 110.26(12)
C9 C10 H10A 109.6
C11 C10 H10A 109.6
C9 C10 H10B 109.6
C11 C10 H10B 109.6
H10A C10 H10B 108.1
N2 C11 C12 111.34(12)
N2 C11 C10 112.42(12)
C12 C11 C10 109.84(13)
N2 C11 H11 107.7
C12 C11 H11 107.7
C10 C11 H11 107.7
C13 C12 C11 111.12(12)
C13 C12 H12A 109.4
C11 C12 H12A 109.4
C13 C12 H12B 109.4
C11 C12 H12B 109.4
H12A C12 H12B 108.0
N1 C13 C12 110.59(12)
N1 C13 H13A 109.5
C12 C13 H13A 109.5
N1 C13 H13B 109.5
C12 C13 H13B 109.5
H13A C13 H13B 108.1
C19 C14 C15 120.12(15)
C19 C14 N2 120.20(14)
C15 C14 N2 119.67(14)
C14 C15 C16 119.63(15)
C14 C15 H15 120.2
C16 C15 H15 120.2
C17 C16 C15 120.48(16)
C17 C16 H16 119.8
C15 C16 H16 119.8
C16 C17 C18 119.69(15)
C16 C17 H17 120.2
C18 C17 H17 120.2
C17 C18 C19 120.20(16)
C17 C18 H18 119.9
C19 C18 H18 119.9
C14 C19 C18 119.87(15)
C14 C19 H19 120.1
C18 C19 H19 120.1
O1 C20 N2 122.33(15)
O1 C20 C21 120.44(15)
N2 C20 C21 117.20(14)
C22 C21 C20 112.08(15)
C22 C21 H21A 109.2
C20 C21 H21A 109.2
C22 C21 H21B 109.2
C20 C21 H21B 109.2
H21A C21 H21B 107.9
C21 C22 H22A 109.5
C21 C22 H22B 109.5
H22A C22 H22B 109.5
C21 C22 H22C 109.5
H22A C22 H22C 109.5
H22B C22 H22C 109.5
C24 O2 H2A 109.5
C26 O4 H4 109.5
C28 O8 H8 109.5
C26 C23 C24 110.09(12)
C26 C23 H23A 109.6
C24 C23 H23A 109.6
C26 C23 H23B 109.6
C24 C23 H23B 109.6
H23A C23 H23B 108.2
O2 C24 C25 105.19(12)
O2 C24 C23 110.61(12)
C25 C24 C23 108.52(12)
O2 C24 C27 111.38(12)
C25 C24 C27 111.69(12)
C23 C24 C27 109.36(12)
C28 C25 C24 109.06(12)
C28 C25 H25A 109.9
C24 C25 H25A 109.9
C28 C25 H25B 109.9
C24 C25 H25B 109.9
H25A C25 H25B 108.3
O3 C26 O4 124.23(15)
O3 C26 C23 123.83(15)
O4 C26 C23 111.92(13)
O6 C27 O5 125.84(14)
O6 C27 C24 116.11(13)
O5 C27 C24 118.04(13)
O7 C28 O8 122.70(14)
O7 C28 C25 122.40(14)
O8 C28 C25 114.90(13)
C34 C29 C30 119.75(18)
C34 C29 H29 120.1
C30 C29 H29 120.1
C29 C30 C31 120.00(19)
C29 C30 H30 120.0
C31 C30 H30 120.0
C30 C31 C32 120.74(19)
C30 C31 H31 119.6
C32 C31 H31 119.6
C31 C32 C33 118.63(17)
C31 C32 C35 121.21(18)
C33 C32 C35 120.16(17)
C34 C33 C32 120.42(18)
C34 C33 H33 119.8
C32 C33 H33 119.8
C29 C34 C33 120.42(19)
C29 C34 H34 119.8
C33 C34 H34 119.8
C32 C35 H35A 109.5
C32 C35 H35B 109.5
H35A C35 H35B 109.5
C32 C35 H35C 109.5
H35A C35 H35C 109.5
H35B C35 H35C 109.5

loop_
_geom_bond_atom_site_label_1
_geom_bond_atom_site_label_2
_geom_bond_distance
O1 C20 1.226(2)
N1 C8 1.499(2)
N1 C9 1.4992(19)
N1 C13 1.5008(18)
N1 H1 1.0000
N2 C20 1.363(2)
N2 C14 1.4408(19)
N2 C11 1.476(2)
C1 C6 1.384(3)
C1 C2 1.389(2)
C1 H1A 0.9500
C2 C3 1.394(2)
C2 H2 0.9500
C3 C4 1.392(2)
C3 H3 0.9500
C4 C5 1.398(2)
C4 C7 1.511(2)
C5 C6 1.391(2)
C5 H5 0.9500
C6 H6 0.9500
C7 C8 1.521(2)
C7 H7A 0.9900
C7 H7B 0.9900
C8 H8A 0.9900
C8 H8B 0.9900
C9 C10 1.522(2)
C9 H9A 0.9900
C9 H9B 0.9900
C10 C11 1.525(2)
C10 H10A 0.9900
C10 H10B 0.9900
C11 C12 1.524(2)
C11 H11 1.0000
C12 C13 1.522(2)
C12 H12A 0.9900
C12 H12B 0.9900
C13 H13A 0.9900
C13 H13B 0.9900
C14 C19 1.389(2)
C14 C15 1.390(2)
C15 C16 1.391(2)
C15 H15 0.9500
C16 C17 1.385(3)
C16 H16 0.9500
C17 C18 1.389(3)
C17 H17 0.9500
C18 C19 1.390(2)
C18 H18 0.9500
C19 H19 0.9500
C20 C21 1.522(2)
C21 C22 1.512(3)
C21 H21A 0.9900
C21 H21B 0.9900
C22 H22A 0.9800
C22 H22B 0.9800
C22 H22C 0.9800
O2 C24 1.4123(17)
O2 H2A 0.83(2)
O3 C26 1.205(2)
O4 C26 1.335(2)
O4 H4 0.89(2)
O5 C27 1.2630(19)
O6 C27 1.2505(19)
O7 C28 1.2160(19)
O8 C28 1.3262(18)
O8 H8 0.91(2)
C23 C26 1.510(2)
C23 C24 1.545(2)
C23 H23A 0.9900
C23 H23B 0.9900
C24 C25 1.538(2)
C24 C27 1.557(2)
C25 C28 1.503(2)
C25 H25A 0.9900
C25 H25B 0.9900
C29 C34 1.380(3)
C29 C30 1.383(3)
C29 H29 0.9500
C30 C31 1.387(3)
C30 H30 0.9500
C31 C32 1.392(3)
C31 H31 0.9500
C32 C33 1.392(3)
C32 C35 1.502(3)
C33 C34 1.386(3)
C33 H33 0.9500
C34 H34 0.9500
C35 H35A 0.9800
C35 H35B 0.9800
C35 H35C 0.9800
